data_9017611
loop_
_publ_author_name
'Halenius, U.'
'Bosi, F.'

_publ_section_title
;
 Oxyplumboromeite, Pb2Sb2O7, a new mineral species of the pyrochlore supergroup
 from Harstigen mine, Varmland, Sweden
;
_journal_name_full 'Mineralogical Magazine'
_journal_page_first 2931
_journal_page_last 2939
_journal_volume 77
_journal_year 2013
_chemical_compound_source 'Harstigen mine, Varmland, Sweden'
_chemical_formula_sum 'Ca0.87 Fe0.27 Mn0.09 Na0.05 O7 Pb0.92 Sb1.73 Sr0.01'
_chemical_name_mineral Oxyplumboromeite
_space_group_IT_number 227
_space_group_name_Hall '-F 4vw 2vw 3'
_space_group_name_H-M_alt 'F d -3 m :2'
_symmetry_space_group_name_H-M 'F d -3 m :2'
_cell_angle_alpha 90
_cell_angle_beta 90
_cell_angle_gamma 90
_cell_length_a 10.3783
_cell_length_b 10.3783
_cell_length_c 10.3783
_cell_formula_units_Z 8
_cell_volume 1117.837
_database_code_amcsd 0019970
_exptl_crystal_density_diffrn 6.776
_cod_data_source_file inputs/fixed/downloads/18/18517.cif
_cod_data_source_block 18517
_cod_original_sg_symbol_H-M 'F d 3 m'
_cod_original_formula_sum 'Pb.92 Ca.87 Mn.09 Sr.01 Na.05 (Sb1.73 Fe.27) O7'
_cod_database_code 9017611

loop_
_space_group_symop_operation_xyz
x,y,z
x,1/2+y,1/2+z
1/2+x,y,1/2+z
1/2+x,1/2+y,z
3/4+z,1/2-x,1/4+y
3/4+z,-x,3/4+y
1/4+z,1/2-x,3/4+y
1/4+z,-x,1/4+y
3/4-y,1/2+z,1/4-x
3/4-y,+z,3/4-x
1/4-y,1/2+z,3/4-x
1/4-y,+z,1/4-x
3/4+x,1/2-y,1/4+z
3/4+x,-y,3/4+z
1/4+x,1/2-y,3/4+z
1/4+x,-y,1/4+z
3/4-z,1/2+x,1/4-y
3/4-z,+x,3/4-y
1/4-z,1/2+x,3/4-y
1/4-z,+x,1/4-y
3/4+y,1/2-z,1/4+x
3/4+y,-z,3/4+x
1/4+y,1/2-z,3/4+x
1/4+y,-z,1/4+x
3/4-x,1/2+y,1/4-z
3/4-x,+y,3/4-z
1/4-x,1/2+y,3/4-z
1/4-x,+y,1/4-z
1/2+x,3/4-z,1/4-y
1/2+x,1/4-z,3/4-y
+x,3/4-z,3/4-y
+x,1/4-z,1/4-y
1/2-z,3/4+y,1/4+x
1/2-z,1/4+y,3/4+x
-z,3/4+y,3/4+x
-z,1/4+y,1/4+x
1/2+y,3/4-x,1/4-z
1/2+y,1/4-x,3/4-z
+y,3/4-x,3/4-z
+y,1/4-x,1/4-z
1/2-x,3/4+z,1/4+y
1/2-x,1/4+z,3/4+y
-x,3/4+z,3/4+y
-x,1/4+z,1/4+y
1/2+z,3/4-y,1/4-x
1/2+z,1/4-y,3/4-x
+z,3/4-y,3/4-x
+z,1/4-y,1/4-x
1/2-y,3/4+x,1/4+z
1/2-y,1/4+x,3/4+z
-y,3/4+x,3/4+z
-y,1/4+x,1/4+z
x,1/2+z,1/2+y
x,+z,+y
1/2+x,1/2+z,+y
1/2+x,+z,1/2+y
-z,1/2-y,1/2-x
-z,-y,-x
1/2-z,1/2-y,-x
1/2-z,-y,1/2-x
y,1/2+x,1/2+z
y,+x,+z
1/2+y,1/2+x,+z
1/2+y,+x,1/2+z
-x,1/2-z,1/2-y
-x,-z,-y
1/2-x,1/2-z,-y
1/2-x,-z,1/2-y
z,1/2+y,1/2+x
z,+y,+x
1/2+z,1/2+y,+x
1/2+z,+y,1/2+x
-y,1/2-x,1/2-z
-y,-x,-z
1/2-y,1/2-x,-z
1/2-y,-x,1/2-z
3/4+z,1/4+x,1/2-y
3/4+z,3/4+x,-y
1/4+z,1/4+x,-y
1/4+z,3/4+x,1/2-y
3/4-y,1/4-z,1/2+x
3/4-y,3/4-z,+x
1/4-y,1/4-z,+x
1/4-y,3/4-z,1/2+x
3/4+x,1/4+y,1/2-z
3/4+x,3/4+y,-z
1/4+x,1/4+y,-z
1/4+x,3/4+y,1/2-z
3/4-z,1/4-x,1/2+y
3/4-z,3/4-x,+y
1/4-z,1/4-x,+y
1/4-z,3/4-x,1/2+y
3/4+y,1/4+z,1/2-x
3/4+y,3/4+z,-x
1/4+y,1/4+z,-x
1/4+y,3/4+z,1/2-x
3/4-x,1/4-y,1/2+z
3/4-x,3/4-y,+z
1/4-x,1/4-y,+z
1/4-x,3/4-y,1/2+z
-z,3/4+x,3/4+y
-z,1/4+x,1/4+y
1/2-z,3/4+x,1/4+y
1/2-z,1/4+x,3/4+y
y,3/4-z,3/4-x
y,1/4-z,1/4-x
1/2+y,3/4-z,1/4-x
1/2+y,1/4-z,3/4-x
-x,3/4+y,3/4+z
-x,1/4+y,1/4+z
1/2-x,3/4+y,1/4+z
1/2-x,1/4+y,3/4+z
z,3/4-x,3/4-y
z,1/4-x,1/4-y
1/2+z,3/4-x,1/4-y
1/2+z,1/4-x,3/4-y
-y,3/4+z,3/4+x
-y,1/4+z,1/4+x
1/2-y,3/4+z,1/4+x
1/2-y,1/4+z,3/4+x
x,3/4-y,3/4-z
x,1/4-y,1/4-z
1/2+x,3/4-y,1/4-z
1/2+x,1/4-y,3/4-z
1/4-x,1/2+z,3/4-y
1/4-x,+z,1/4-y
3/4-x,1/2+z,1/4-y
3/4-x,+z,3/4-y
1/4+z,1/2-y,3/4+x
1/4+z,-y,1/4+x
3/4+z,1/2-y,1/4+x
3/4+z,-y,3/4+x
1/4-y,1/2+x,3/4-z
1/4-y,+x,1/4-z
3/4-y,1/2+x,1/4-z
3/4-y,+x,3/4-z
1/4+x,1/2-z,3/4+y
1/4+x,-z,1/4+y
3/4+x,1/2-z,1/4+y
3/4+x,-z,3/4+y
1/4-z,1/2+y,3/4-x
1/4-z,+y,1/4-x
3/4-z,1/2+y,1/4-x
3/4-z,+y,3/4-x
1/4+y,1/2-x,3/4+z
1/4+y,-x,1/4+z
3/4+y,1/2-x,1/4+z
3/4+y,-x,3/4+z
3/4-x,3/4-z,y
3/4-x,1/4-z,1/2+y
1/4-x,3/4-z,1/2+y
1/4-x,1/4-z,y
3/4+z,3/4+y,-x
3/4+z,1/4+y,1/2-x
1/4+z,3/4+y,1/2-x
1/4+z,1/4+y,-x
3/4-y,3/4-x,z
3/4-y,1/4-x,1/2+z
1/4-y,3/4-x,1/2+z
1/4-y,1/4-x,z
3/4+x,3/4+z,-y
3/4+x,1/4+z,1/2-y
1/4+x,3/4+z,1/2-y
1/4+x,1/4+z,-y
3/4-z,3/4-y,x
3/4-z,1/4-y,1/2+x
1/4-z,3/4-y,1/2+x
1/4-z,1/4-y,x
3/4+y,3/4+x,-z
3/4+y,1/4+x,1/2-z
1/4+y,3/4+x,1/2-z
1/4+y,1/4+x,-z
-z,-x,-y
-z,1/2-x,1/2-y
1/2-z,-x,1/2-y
1/2-z,1/2-x,-y
y,z,x
y,1/2+z,1/2+x
1/2+y,z,1/2+x
1/2+y,1/2+z,x
-x,-y,-z
-x,1/2-y,1/2-z
1/2-x,-y,1/2-z
1/2-x,1/2-y,-z
z,x,y
z,1/2+x,1/2+y
1/2+z,x,1/2+y
1/2+z,1/2+x,y
-y,-z,-x
-y,1/2-z,1/2-x
1/2-y,-z,1/2-x
1/2-y,1/2-z,-x

loop_
_atom_site_aniso_label
_atom_site_aniso_U_11
_atom_site_aniso_U_22
_atom_site_aniso_U_33
_atom_site_aniso_U_12
_atom_site_aniso_U_13
_atom_site_aniso_U_23
PbA 0.01900 0.01900 0.01900 -0.00324 -0.00324 -0.00324
CaA 0.01900 0.01900 0.01900 -0.00324 -0.00324 -0.00324
MnA 0.01900 0.01900 0.01900 -0.00324 -0.00324 -0.00324
SrA 0.01900 0.01900 0.01900 -0.00324 -0.00324 -0.00324
NaA 0.01900 0.01900 0.01900 -0.00324 -0.00324 -0.00324
SbB 0.00830 0.00830 0.00830 -0.00065 -0.00065 -0.00065
Fe3+B 0.00830 0.00830 0.00830 -0.00065 -0.00065 -0.00065
O1 0.01100 0.00910 0.00910 0.00000 0.00000 0.00430
O2 0.03000 0.03000 0.03000 0.00000 0.00000 0.00000

loop_
_atom_site_label
_atom_site_fract_x
_atom_site_fract_y
_atom_site_fract_z
_atom_site_occupancy
_atom_site_U_iso_or_equiv
PbA 0.50000 0.50000 0.50000 0.46000 0.01900
CaA 0.50000 0.50000 0.50000 0.43500 0.01900
MnA 0.50000 0.50000 0.50000 0.04500 0.01900
SrA 0.50000 0.50000 0.50000 0.00500 0.01900
NaA 0.50000 0.50000 0.50000 0.02500 0.01900
SbB 0.00000 0.00000 0.00000 0.86500 0.00830
Fe3+B 0.00000 0.00000 0.00000 0.13500 0.00830
O1 0.32280 0.12500 0.12500 1.00000 0.00960
O2 0.37500 0.37500 0.37500 1.00000 0.03000

loop_
_cod_related_entry_id
_cod_related_entry_database
_cod_related_entry_code
1 AMCSD 0019970
